data_7231477
loop_
_publ_author_name
'Mei, Ying-Xuan'
'Hua, Xiu-Ni'
'Gao, Ji-Xing'
'Liao, Wei-Qiang'

_publ_section_title
;
 Switchable dielectric phase transition behaviors in two
 organic--inorganic copper(ii) halides with distinct coordination
 geometries
;
_journal_issue 40
_journal_name_full CrystEngComm
_journal_page_first 6261
_journal_paper_doi 10.1039/C8CE01263F
_journal_volume 20
_journal_year 2018
_chemical_formula_moiety '2(C4 H11 Cl N), Cl4 Cu'
_chemical_formula_sum 'C8 H22 Cl6 Cu N2'
_chemical_formula_weight 422.53
_space_group_crystal_system monoclinic
_space_group_IT_number 14
_space_group_name_Hall '-P 2ybc'
_space_group_name_H-M_alt 'P 1 21/c 1'
_symmetry_space_group_name_Hall '-P 2ybc'
_symmetry_space_group_name_H-M 'P 1 21/c 1'
_atom_sites_solution_hydrogens geom
_audit_creation_method SHELXL-2014/7
_audit_update_record
;
2018-07-27 deposited with the CCDC.
2018-09-03 downloaded from the CCDC.
;
_cell_angle_alpha 90
_cell_angle_beta 117.68(2)
_cell_angle_gamma 90
_cell_formula_units_Z 4
_cell_length_a 9.1398(18)
_cell_length_b 11.737(2)
_cell_length_c 19.444(5)
_cell_measurement_reflns_used 12552
_cell_measurement_temperature 293(2)
_cell_measurement_theta_max 27.485
_cell_measurement_theta_min 3.057
_cell_volume 1847.1(8)
_computing_cell_refinement 'CrystalClear (Rigaku Inc., 2008)'
_computing_data_collection 'CrystalClear (Rigaku Inc., 2008)'
_computing_data_reduction 'CrystalClear (Rigaku Inc., 2008)'
_computing_molecular_graphics 'DIAMOND (Brandenburg & Putz, 2005)'
_computing_publication_material 'SHELXL-2014/7 (Sheldrick 2014)'
_computing_structure_refinement 'SHELXL-2014/7 (Sheldrick, 2014)'
_computing_structure_solution 'SHELXL-2014/7 (Sheldrick 2014)'
_diffrn_ambient_temperature 293(2)
_diffrn_measured_fraction_theta_full 0.997
_diffrn_measured_fraction_theta_max 0.984
_diffrn_measurement_device_type 'Rigaku SCXmini diffractometer'
_diffrn_measurement_method '\w scans'
_diffrn_radiation_type MoK\a
_diffrn_radiation_wavelength 0.71073
_diffrn_reflns_av_R_equivalents 0.1334
_diffrn_reflns_av_unetI/netI 0.1499
_diffrn_reflns_Laue_measured_fraction_full 0.997
_diffrn_reflns_Laue_measured_fraction_max 0.984
_diffrn_reflns_limit_h_max 11
_diffrn_reflns_limit_h_min -11
_diffrn_reflns_limit_k_max 15
_diffrn_reflns_limit_k_min -11
_diffrn_reflns_limit_l_max 25
_diffrn_reflns_limit_l_min -25
_diffrn_reflns_number 12552
_diffrn_reflns_point_group_measured_fraction_full 0.997
_diffrn_reflns_point_group_measured_fraction_max 0.984
_diffrn_reflns_theta_full 25.242
_diffrn_reflns_theta_max 27.485
_diffrn_reflns_theta_min 3.057
_exptl_absorpt_coefficient_mu 2.034
_exptl_absorpt_correction_type multi-scan
_exptl_crystal_colour strip
_exptl_crystal_density_diffrn 1.519
_exptl_crystal_description orange
_exptl_crystal_F_000 860
_exptl_crystal_size_max 0.3
_exptl_crystal_size_mid 0.2
_exptl_crystal_size_min 0.1
_exptl_transmission_factor_max 0.816
_exptl_transmission_factor_min 0.620
_refine_diff_density_max 0.560
_refine_diff_density_min -0.853
_refine_diff_density_rms 0.123
_refine_ls_extinction_method none
_refine_ls_goodness_of_fit_ref 1.026
_refine_ls_hydrogen_treatment constr
_refine_ls_matrix_type full
_refine_ls_number_parameters 160
_refine_ls_number_reflns 4172
_refine_ls_number_restraints 0
_refine_ls_restrained_S_all 1.026
_refine_ls_R_factor_all 0.1806
_refine_ls_R_factor_gt 0.0697
_refine_ls_shift/su_max 0.001
_refine_ls_shift/su_mean 0.000
_refine_ls_structure_factor_coef Fsqd
_refine_ls_weighting_details 'w=1/[\s^2^(Fo^2^)+(0.0534P)^2^] where P=(Fo^2^+2Fc^2^)/3'
_refine_ls_weighting_scheme calc
_refine_ls_wR_factor_gt 0.1338
_refine_ls_wR_factor_ref 0.1789
_reflns_Friedel_coverage 0.000
_reflns_number_gt 1883
_reflns_number_total 4238
_reflns_threshold_expression 'I > 2\s(I)'
_cod_data_source_file c8ce01263f2.cif
_cod_data_source_block P21c
_cod_depositor_comments 'Adding full bibliography for 7231477--7231479.cif.'
_cod_original_cell_volume 1847.1(7)
_cod_database_code 7231477
_shelx_shelxl_version_number 2014/7
_shelx_space_group_comment
;
The symmetry employed for this shelxl refinement is uniquely defined
by the following loop, which should always be used as a source of
symmetry information in preference to the above space-group names.
They are only intended as comments.
;

loop_
_space_group_symop_operation_xyz
'x, y, z'
'-x, y+1/2, -z+1/2'
'-x, -y, -z'
'x, -y-1/2, z-1/2'

loop_
_atom_site_label
_atom_site_type_symbol
_atom_site_fract_x
_atom_site_fract_y
_atom_site_fract_z
_atom_site_U_iso_or_equiv
_atom_site_adp_type
_atom_site_occupancy
_atom_site_site_symmetry_order
_atom_site_calc_flag
_atom_site_refinement_flags_posn
_atom_site_refinement_flags_adp
Cl5 Cl 0.0601(2) 0.90219(18) 0.61651(13) 0.0720(6) Uani 1 1 d . .
N1 N 0.3491(7) 0.8962(4) 0.6082(3) 0.0440(14) Uani 1 1 d . .
C1 C 0.5219(9) 0.9417(7) 0.6451(5) 0.077(3) Uani 1 1 d . .
H1A H 0.5852 0.9019 0.6248 0.116 Uiso 1 1 calc R U
H1B H 0.5716 0.9308 0.7003 0.116 Uiso 1 1 calc R U
H1C H 0.5198 1.0215 0.6339 0.116 Uiso 1 1 calc R U
C2 C 0.2627(9) 0.9281(6) 0.5240(4) 0.069(2) Uani 1 1 d . .
H2A H 0.2584 1.0096 0.5191 0.103 Uiso 1 1 calc R U
H2B H 0.1524 0.8980 0.5004 0.103 Uiso 1 1 calc R U
H2C H 0.3220 0.8971 0.4985 0.103 Uiso 1 1 calc R U
C3 C 0.3537(10) 0.7690(6) 0.6159(5) 0.071(2) Uani 1 1 d . .
H3A H 0.4294 0.7381 0.5994 0.107 Uiso 1 1 calc R U
H3B H 0.2453 0.7385 0.5842 0.107 Uiso 1 1 calc R U
H3C H 0.3892 0.7488 0.6692 0.107 Uiso 1 1 calc R U
C4 C 0.2649(8) 0.9488(6) 0.6516(4) 0.054(2) Uani 1 1 d . .
H4A H 0.2657 1.0311 0.6471 0.065 Uiso 1 1 calc R U
H4B H 0.3267 0.9296 0.7063 0.065 Uiso 1 1 calc R U
Cl6 Cl 0.8379(3) 0.64410(19) 0.73169(14) 0.0894(8) Uani 1 1 d . .
N2 N 0.9029(6) 0.5052(5) 0.6382(3) 0.0471(14) Uani 1 1 d . .
C5 C 0.9958(9) 0.5958(7) 0.6220(5) 0.082(3) Uani 1 1 d . .
H5A H 0.9209 0.6400 0.5782 0.124 Uiso 1 1 calc R U
H5B H 1.0777 0.5617 0.6107 0.124 Uiso 1 1 calc R U
H5C H 1.0490 0.6444 0.6666 0.124 Uiso 1 1 calc R U
C6 C 0.8191(10) 0.4305(7) 0.5670(4) 0.081(3) Uani 1 1 d . .
H6A H 0.7524 0.3745 0.5754 0.122 Uiso 1 1 calc R U
H6B H 0.9012 0.3929 0.5575 0.122 Uiso 1 1 calc R U
H6C H 0.7503 0.4766 0.5229 0.122 Uiso 1 1 calc R U
C7 C 1.0167(9) 0.4339(6) 0.7042(4) 0.070(2) Uani 1 1 d . .
H7A H 1.0740 0.4809 0.7493 0.106 Uiso 1 1 calc R U
H7B H 1.0952 0.3978 0.6915 0.106 Uiso 1 1 calc R U
H7C H 0.9546 0.3767 0.7147 0.106 Uiso 1 1 calc R U
C8 C 0.7662(8) 0.5548(6) 0.6503(4) 0.054(2) Uani 1 1 d . .
H8A H 0.7023 0.4933 0.6566 0.065 Uiso 1 1 calc R U
H8B H 0.6933 0.5978 0.6045 0.065 Uiso 1 1 calc R U
Cu1 Cu 0.60103(10) 0.79721(7) 0.89509(5) 0.0440(3) Uani 1 1 d . .
Cl1 Cl 0.3407(2) 0.74880(16) 0.81050(12) 0.0658(6) Uani 1 1 d . .
Cl2 Cl 0.8527(2) 0.74016(16) 0.91743(13) 0.0645(6) Uani 1 1 d . .
Cl3 Cl 0.6077(2) 0.97599(15) 0.85439(11) 0.0568(5) Uani 1 1 d . .
Cl4 Cl 0.6042(3) 0.72901(17) 1.00439(11) 0.0702(6) Uani 1 1 d . .

loop_
_atom_site_aniso_label
_atom_site_aniso_U_11
_atom_site_aniso_U_22
_atom_site_aniso_U_33
_atom_site_aniso_U_23
_atom_site_aniso_U_13
_atom_site_aniso_U_12
Cl5 0.0604(13) 0.0845(16) 0.0745(15) 0.0035(12) 0.0342(12) 0.0086(10)
N1 0.059(4) 0.027(3) 0.048(4) -0.006(3) 0.027(3) 0.000(3)
C1 0.057(5) 0.093(7) 0.079(6) -0.027(5) 0.029(5) -0.017(5)
C2 0.083(6) 0.071(6) 0.046(5) 0.004(4) 0.025(5) -0.008(4)
C3 0.090(6) 0.056(6) 0.085(7) 0.010(4) 0.055(6) 0.016(4)
C4 0.066(5) 0.046(5) 0.058(5) -0.017(4) 0.035(4) -0.002(3)
Cl6 0.118(2) 0.0700(16) 0.0921(18) -0.0196(13) 0.0594(17) -0.0009(13)
N2 0.037(3) 0.060(4) 0.043(4) 0.010(3) 0.018(3) 0.003(3)
C5 0.060(5) 0.091(7) 0.109(8) 0.039(6) 0.051(6) 0.003(4)
C6 0.092(7) 0.097(7) 0.047(5) -0.011(5) 0.026(5) 0.015(5)
C7 0.068(5) 0.081(6) 0.061(6) 0.023(5) 0.030(5) 0.026(4)
C8 0.053(5) 0.045(4) 0.069(6) 0.008(4) 0.031(4) 0.000(3)
Cu1 0.0459(5) 0.0458(6) 0.0422(5) 0.0024(4) 0.0222(4) 0.0003(4)
Cl1 0.0488(12) 0.0653(13) 0.0647(14) 0.0007(10) 0.0106(11) -0.0049(9)
Cl2 0.0542(12) 0.0651(14) 0.0827(16) 0.0098(11) 0.0390(12) 0.0101(9)
Cl3 0.0544(12) 0.0455(11) 0.0674(13) 0.0083(9) 0.0255(10) -0.0008(8)
Cl4 0.0948(16) 0.0780(15) 0.0541(13) 0.0014(10) 0.0482(13) -0.0171(11)

loop_
_atom_type_symbol
_atom_type_description
_atom_type_scat_dispersion_real
_atom_type_scat_dispersion_imag
_atom_type_scat_source
C C 0.0033 0.0016 'International Tables Vol C Tables 4.2.6.8 and 6.1.1.4'
H H 0.0000 0.0000 'International Tables Vol C Tables 4.2.6.8 and 6.1.1.4'
Cl Cl 0.1484 0.1585 'International Tables Vol C Tables 4.2.6.8 and 6.1.1.4'
Cu Cu 0.3201 1.2651 'International Tables Vol C Tables 4.2.6.8 and 6.1.1.4'
N N 0.0061 0.0033 'International Tables Vol C Tables 4.2.6.8 and 6.1.1.4'

loop_
_geom_angle_atom_site_label_1
_geom_angle_atom_site_label_2
_geom_angle_atom_site_label_3
_geom_angle
C1 N1 C2 109.7(6)
C1 N1 C3 109.4(6)
C2 N1 C3 109.5(5)
C1 N1 C4 106.5(5)
C2 N1 C4 111.2(5)
C3 N1 C4 110.4(5)
N1 C1 H1A 109.5
N1 C1 H1B 109.5
H1A C1 H1B 109.5
N1 C1 H1C 109.5
H1A C1 H1C 109.5
H1B C1 H1C 109.5
N1 C2 H2A 109.5
N1 C2 H2B 109.5
H2A C2 H2B 109.5
N1 C2 H2C 109.5
H2A C2 H2C 109.5
H2B C2 H2C 109.5
N1 C3 H3A 109.5
N1 C3 H3B 109.5
H3A C3 H3B 109.5
N1 C3 H3C 109.5
H3A C3 H3C 109.5
H3B C3 H3C 109.5
N1 C4 Cl5 112.5(4)
N1 C4 H4A 109.1
Cl5 C4 H4A 109.1
N1 C4 H4B 109.1
Cl5 C4 H4B 109.1
H4A C4 H4B 107.8
C7 N2 C5 110.4(5)
C7 N2 C8 112.7(5)
C5 N2 C8 111.0(6)
C7 N2 C6 108.6(6)
C5 N2 C6 108.5(6)
C8 N2 C6 105.4(5)
N2 C5 H5A 109.5
N2 C5 H5B 109.5
H5A C5 H5B 109.5
N2 C5 H5C 109.5
H5A C5 H5C 109.5
H5B C5 H5C 109.5
N2 C6 H6A 109.5
N2 C6 H6B 109.5
H6A C6 H6B 109.5
N2 C6 H6C 109.5
H6A C6 H6C 109.5
H6B C6 H6C 109.5
N2 C7 H7A 109.5
N2 C7 H7B 109.5
H7A C7 H7B 109.5
N2 C7 H7C 109.5
H7A C7 H7C 109.5
H7B C7 H7C 109.5
N2 C8 Cl6 112.7(5)
N2 C8 H8A 109.0
Cl6 C8 H8A 109.0
N2 C8 H8B 109.0
Cl6 C8 H8B 109.0
H8A C8 H8B 107.8
Cl2 Cu1 Cl1 135.25(9)
Cl2 Cu1 Cl3 98.84(7)
Cl1 Cu1 Cl3 99.82(7)
Cl2 Cu1 Cl4 98.56(8)
Cl1 Cu1 Cl4 98.36(9)
Cl3 Cu1 Cl4 132.06(8)

loop_
_geom_bond_atom_site_label_1
_geom_bond_atom_site_label_2
_geom_bond_distance
Cl5 C4 1.755(7)
N1 C1 1.498(8)
N1 C2 1.499(8)
N1 C3 1.500(8)
N1 C4 1.513(8)
C1 H1A 0.9600
C1 H1B 0.9600
C1 H1C 0.9600
C2 H2A 0.9600
C2 H2B 0.9600
C2 H2C 0.9600
C3 H3A 0.9600
C3 H3B 0.9600
C3 H3C 0.9600
C4 H4A 0.9700
C4 H4B 0.9700
Cl6 C8 1.752(7)
N2 C7 1.479(8)
N2 C5 1.484(8)
N2 C8 1.493(8)
N2 C6 1.512(9)
C5 H5A 0.9600
C5 H5B 0.9600
C5 H5C 0.9600
C6 H6A 0.9600
C6 H6B 0.9600
C6 H6C 0.9600
C7 H7A 0.9600
C7 H7B 0.9600
C7 H7C 0.9600
C8 H8A 0.9700
C8 H8B 0.9700
Cu1 Cl2 2.236(2)
Cu1 Cl1 2.248(2)
Cu1 Cl3 2.2534(19)
Cu1 Cl4 2.259(2)

loop_
_geom_hbond_atom_site_label_D
_geom_hbond_atom_site_label_H
_geom_hbond_atom_site_label_A
_geom_hbond_distance_DH
_geom_hbond_distance_HA
_geom_hbond_distance_DA
_geom_hbond_angle_DHA
_geom_hbond_site_symmetry_A
C8 H8B Cl4 0.97 2.67 3.575(7) 156.1 4_575
C8 H8A Cl3 0.97 2.75 3.500(7) 134.7 2_646
C7 H7C Cl1 0.96 2.92 3.821(8) 156.1 2_646
C6 H6C Cl3 0.96 2.96 3.822(8) 149.6 4_575
C6 H6B Cl2 0.96 2.74 3.638(8) 156.7 2_746
C5 H5B Cl3 0.96 2.82 3.711(8) 155.7 2_746
C5 H5A Cl4 0.96 2.99 3.829(8) 146.7 4_575
C4 H4B Cl3 0.97 2.88 3.740(7) 147.7 .
C4 H4B Cl1 0.97 2.90 3.680(8) 138.6 .
C4 H4A Cl2 0.97 2.74 3.648(7) 156.2 2_656
C3 H3C Cl1 0.96 2.98 3.847(8) 150.9 .
C3 H3A Cl4 0.96 2.98 3.816(8) 147.0 4_575
C2 H2C Cl4 0.96 2.93 3.793(8) 150.4 4_575
C2 H2B Cl2 0.96 2.94 3.876(8) 165.8 4_475
C1 H1C Cl1 0.96 2.94 3.783(8) 147.4 2_656
C1 H1B Cl3 0.96 2.91 3.791(9) 153.7 .
C1 H1A Cl4 0.96 2.87 3.738(8) 150.7 4_575

loop_
_geom_torsion_atom_site_label_1
_geom_torsion_atom_site_label_2
_geom_torsion_atom_site_label_3
_geom_torsion_atom_site_label_4
_geom_torsion
C1 N1 C4 Cl5 -179.0(5)
C2 N1 C4 Cl5 61.5(6)
C3 N1 C4 Cl5 -60.3(7)
C7 N2 C8 Cl6 61.1(7)
C5 N2 C8 Cl6 -63.3(6)
C6 N2 C8 Cl6 179.4(5)
